data_7715575
loop_
_publ_author_name
'Wu, Andrew'
'Hillesheim, Patrick C.'
'Nelson, Peter N.'
'Zeller, Matthias'
'Carignan, Gia'
'Li, Jing'
'Ki, Daniel W.'

_publ_section_title
;
 New type of tin(IV) complex based turn-on fluorescent chemosensor for
 fluoride ion recognition: elucidating the effect of molecular structure
 on sensing property.
;
_journal_issue 16
_journal_name_full 'Dalton transactions (Cambridge, England : 2003)'
_journal_page_first 6932
_journal_page_last 6940
_journal_paper_doi 10.1039/d4dt00461b
_journal_volume 53
_journal_year 2024
_chemical_formula_sum 'C20 H16 Cl0.67 F1.33 N2 O2 Sn'
_chemical_formula_weight 484.12
_space_group_crystal_system monoclinic
_space_group_IT_number 14
_space_group_name_Hall '-P 2ybc'
_space_group_name_H-M_alt 'P 1 21/c 1'
_atom_sites_solution_hydrogens geom
_atom_sites_solution_primary dual
_atom_sites_solution_secondary difmap
_audit_creation_method SHELXL-2018/3
_audit_update_record
;
2023-12-12 deposited with the CCDC.	2024-03-28 downloaded from the CCDC.
;
_cell_angle_alpha 90
_cell_angle_beta 107.4260(10)
_cell_angle_gamma 90
_cell_formula_units_Z 4
_cell_length_a 13.7385(4)
_cell_length_b 8.5689(3)
_cell_length_c 15.9194(5)
_cell_measurement_reflns_used 9829
_cell_measurement_temperature 150(2)
_cell_measurement_theta_max 79.0077
_cell_measurement_theta_min 5.9290
_cell_volume 1788.08(10)
_computing_cell_refinement 'SAINT V8.40B (Bruker, 2020)'
_computing_data_collection 'Apex4 v2022.1-1 (Bruker, 2022)'
_computing_data_reduction 'SAINT V8.40B (Bruker, 2020)'
_computing_structure_refinement
;  
SHELXL-2018/3 (Sheldrick, 2015a, 2018), 
SHELXLE Rev1385 (H\"ubschle et al., 2011)
;
_computing_structure_solution 'SHELXT (Sheldrick, 2015b)'
_diffrn_ambient_temperature 150(2)
_diffrn_detector_area_resol_mean 7.4074
_diffrn_detector_type 'PhotonIII_C14 charge-integrating and photon counting pixel array'
_diffrn_measured_fraction_theta_full 0.998
_diffrn_measured_fraction_theta_max 0.994
_diffrn_measurement_device 'four circle diffractometer'
_diffrn_measurement_device_type 'Bruker AXS D8 Quest'
_diffrn_measurement_method 'omega and phi scans'
_diffrn_radiation_monochromator 'laterally graded multilayer (Goebel) mirror'
_diffrn_radiation_type CuK\a
_diffrn_radiation_wavelength 1.54178
_diffrn_reflns_av_R_equivalents 0.0629
_diffrn_reflns_av_unetI/netI 0.0263
_diffrn_reflns_Laue_measured_fraction_full 0.998
_diffrn_reflns_Laue_measured_fraction_max 0.994
_diffrn_reflns_limit_h_max 17
_diffrn_reflns_limit_h_min -17
_diffrn_reflns_limit_k_max 10
_diffrn_reflns_limit_k_min -10
_diffrn_reflns_limit_l_max 20
_diffrn_reflns_limit_l_min -20
_diffrn_reflns_number 52440
_diffrn_reflns_point_group_measured_fraction_full 0.998
_diffrn_reflns_point_group_measured_fraction_max 0.994
_diffrn_reflns_theta_full 67.679
_diffrn_reflns_theta_max 79.903
_diffrn_reflns_theta_min 3.372
_diffrn_source 'I-mu-S microsource X-ray tube'
_diffrn_source_current '1.0 mA'
_diffrn_source_voltage '50 kV'
_exptl_absorpt_coefficient_mu 12.578
_exptl_absorpt_correction_T_max 0.7543
_exptl_absorpt_correction_T_min 0.5932
_exptl_absorpt_correction_type multi-scan
_exptl_absorpt_process_details
;
 SADABS 2016/2: Krause, L., Herbst-Irmer, R., Sheldrick G.M. & Stalke D.,
 J. Appl. Cryst. 48 (2015) 3-10
;
_exptl_crystal_colour yellow
_exptl_crystal_density_diffrn 1.798
_exptl_crystal_description fragment
_exptl_crystal_F_000 958
_exptl_crystal_size_max 0.210
_exptl_crystal_size_mid 0.160
_exptl_crystal_size_min 0.120
_refine_diff_density_max 0.821
_refine_diff_density_min -1.427
_refine_diff_density_rms 0.105
_refine_ls_extinction_method none
_refine_ls_goodness_of_fit_ref 1.201
_refine_ls_hydrogen_treatment constr
_refine_ls_matrix_type full
_refine_ls_number_parameters 256
_refine_ls_number_reflns 3870
_refine_ls_number_restraints 7
_refine_ls_restrained_S_all 1.201
_refine_ls_R_factor_all 0.0442
_refine_ls_R_factor_gt 0.0414
_refine_ls_shift/su_max 0.001
_refine_ls_shift/su_mean 0.000
_refine_ls_structure_factor_coef Fsqd
_refine_ls_weighting_details 'w=1/[\s^2^(Fo^2^)+8.1949P] where P=(Fo^2^+2Fc^2^)/3'
_refine_ls_weighting_scheme calc
_refine_ls_wR_factor_gt 0.0894
_refine_ls_wR_factor_ref 0.0909
_reflns_Friedel_coverage 0.000
_reflns_number_gt 3618
_reflns_number_total 3870
_reflns_threshold_expression 'I > 2\s(I)'
_cod_data_source_file d4dt00461b2.cif
_cod_data_source_block AWI_86B_0m
_cod_depositor_comments 'Adding full bibliography for 7715574--7715575.cif.'
_cod_original_sg_symbol_H-M 'P 21/c'
_cod_database_code 7715575
_shelx_shelxl_version_number 2018/3
_shelx_space_group_comment
;
The symmetry employed for this shelxl refinement is uniquely defined
by the following loop, which should always be used as a source of
symmetry information in preference to the above space-group names.
They are only intended as comments.
;
_shelx_estimated_absorpt_t_min 0.178
_shelx_estimated_absorpt_t_max 0.314

loop_
_space_group_symop_operation_xyz
'x, y, z'
'-x, y+1/2, -z+1/2'
'-x, -y, -z'
'x, -y-1/2, z-1/2'

loop_
_atom_site_label
_atom_site_type_symbol
_atom_site_fract_x
_atom_site_fract_y
_atom_site_fract_z
_atom_site_U_iso_or_equiv
_atom_site_adp_type
_atom_site_occupancy
_atom_site_site_symmetry_order
_atom_site_calc_flag
_atom_site_refinement_flags_posn
_atom_site_refinement_flags_adp
_atom_site_refinement_flags_occupancy
_atom_site_disorder_assembly
_atom_site_disorder_group
Sn1 Sn 0.74946(2) 0.16446(4) 0.40157(2) 0.02904(10) Uani 1 1 d D . . . .
F1 F 0.70557(19) -0.0590(3) 0.37089(16) 0.0329(6) Uani 1 1 d D . . . .
Cl1 Cl 0.8250(3) 0.1836(5) 0.2854(2) 0.0347(8) Uani 0.674(12) 1 d . U P A 1
F2 F 0.8237(14) 0.197(3) 0.3115(12) 0.049(4) Uani 0.326(12) 1 d D U P A 2
O1 O 0.6214(2) 0.2637(4) 0.3226(2) 0.0350(7) Uani 1 1 d . . . . .
O2 O 0.8726(2) 0.0845(4) 0.4961(2) 0.0346(7) Uani 1 1 d . . . . .
N1 N 0.6455(3) 0.1655(5) 0.4896(2) 0.0287(8) Uani 1 1 d . . . . .
N2 N 0.8209(3) 0.3879(5) 0.4642(2) 0.0300(8) Uani 1 1 d . . . . .
C1 C 0.5479(3) 0.2979(6) 0.3590(3) 0.0335(10) Uani 1 1 d . . . . .
C2 C 0.4627(4) 0.3808(7) 0.3144(4) 0.0433(12) Uani 1 1 d . . . . .
H2 H 0.455591 0.417283 0.256546 0.052 Uiso 1 1 calc R U . . .
C3 C 0.3855(4) 0.4121(8) 0.3537(4) 0.0505(14) Uani 1 1 d . . . . .
H3 H 0.327140 0.470228 0.322072 0.061 Uiso 1 1 calc R U . . .
C4 C 0.3932(4) 0.3607(7) 0.4360(4) 0.0475(13) Uani 1 1 d . . . . .
H4 H 0.340382 0.383138 0.461476 0.057 Uiso 1 1 calc R U . . .
C5 C 0.4798(4) 0.2736(6) 0.4843(3) 0.0376(11) Uani 1 1 d . . . . .
C6 C 0.5582(3) 0.2454(6) 0.4464(3) 0.0300(9) Uani 1 1 d . . . . .
C7 C 0.4916(4) 0.2088(7) 0.5683(4) 0.0465(13) Uani 1 1 d . . . . .
H7 H 0.440771 0.224087 0.596916 0.056 Uiso 1 1 calc R U . . .
C8 C 0.5772(4) 0.1238(7) 0.6079(3) 0.0445(13) Uani 1 1 d . . . . .
H8 H 0.584581 0.078380 0.663944 0.053 Uiso 1 1 calc R U . . .
C9 C 0.6551(3) 0.1016(6) 0.5677(3) 0.0331(10) Uani 1 1 d . . . . .
C10 C 0.7448(4) 0.0044(7) 0.6133(3) 0.0436(12) Uani 1 1 d . . . . .
H10A H 0.770592 -0.047960 0.569491 0.065 Uiso 1 1 calc R U . . .
H10B H 0.724661 -0.073945 0.649706 0.065 Uiso 1 1 calc R U . . .
H10C H 0.798405 0.071059 0.650687 0.065 Uiso 1 1 calc R U . . .
C11 C 0.9237(3) 0.1923(6) 0.5549(3) 0.0334(10) Uani 1 1 d . . . . .
C12 C 1.0012(3) 0.1513(7) 0.6291(3) 0.0390(11) Uani 1 1 d . . . . .
H12 H 1.019333 0.044639 0.640277 0.047 Uiso 1 1 calc R U . . .
C13 C 1.0536(4) 0.2665(8) 0.6885(3) 0.0446(13) Uani 1 1 d . . . . .
H13 H 1.106608 0.236191 0.739462 0.054 Uiso 1 1 calc R U . . .
C14 C 1.0298(4) 0.4215(7) 0.6742(3) 0.0426(12) Uani 1 1 d . . . . .
H14 H 1.065597 0.497330 0.715536 0.051 Uiso 1 1 calc R U . . .
C15 C 0.9522(4) 0.4687(7) 0.5981(3) 0.0373(11) Uani 1 1 d . . . . .
C16 C 0.8980(3) 0.3514(6) 0.5399(3) 0.0308(9) Uani 1 1 d . . . . .
C17 C 0.9269(4) 0.6238(6) 0.5731(3) 0.0400(12) Uani 1 1 d . . . . .
H17 H 0.960495 0.706267 0.610536 0.048 Uiso 1 1 calc R U . . .
C18 C 0.8541(4) 0.6576(6) 0.4953(3) 0.0372(10) Uani 1 1 d . . . . .
H18 H 0.839310 0.763205 0.478120 0.045 Uiso 1 1 calc R U . . .
C19 C 0.8010(3) 0.5362(6) 0.4404(3) 0.0324(10) Uani 1 1 d . . . . .
C20 C 0.7236(4) 0.5752(7) 0.3542(3) 0.0413(12) Uani 1 1 d . . . . .
H20A H 0.734843 0.682028 0.337163 0.062 Uiso 1 1 calc R U . . .
H20B H 0.654865 0.566595 0.360177 0.062 Uiso 1 1 calc R U . . .
H20C H 0.730548 0.502363 0.308836 0.062 Uiso 1 1 calc R U . . .

loop_
_atom_site_aniso_label
_atom_site_aniso_U_11
_atom_site_aniso_U_22
_atom_site_aniso_U_33
_atom_site_aniso_U_23
_atom_site_aniso_U_13
_atom_site_aniso_U_12
Sn1 0.02364(15) 0.03999(17) 0.02356(15) -0.00075(12) 0.00719(10) 0.00091(12)
F1 0.0284(13) 0.0363(14) 0.0292(13) 0.0007(11) 0.0012(10) -0.0034(11)
Cl1 0.0303(10) 0.0471(13) 0.0283(15) -0.0038(11) 0.0115(10) 0.0010(8)
F2 0.040(6) 0.058(6) 0.041(8) -0.017(7) 0.002(6) 0.006(5)
O1 0.0239(15) 0.056(2) 0.0236(15) 0.0072(14) 0.0051(12) 0.0067(14)
O2 0.0240(15) 0.0443(19) 0.0316(16) 0.0002(14) 0.0025(13) 0.0023(14)
N1 0.0260(17) 0.039(2) 0.0240(17) -0.0013(16) 0.0114(14) -0.0045(16)
N2 0.0253(18) 0.040(2) 0.0264(18) -0.0034(16) 0.0101(15) -0.0042(15)
C1 0.024(2) 0.044(3) 0.033(2) 0.002(2) 0.0093(18) 0.0000(19)
C2 0.030(2) 0.059(3) 0.041(3) 0.012(2) 0.010(2) 0.005(2)
C3 0.030(3) 0.065(4) 0.055(3) 0.011(3) 0.012(2) 0.010(3)
C4 0.030(2) 0.058(4) 0.061(3) 0.002(3) 0.025(2) 0.003(2)
C5 0.030(2) 0.044(3) 0.043(3) -0.003(2) 0.017(2) -0.004(2)
C6 0.022(2) 0.039(2) 0.029(2) -0.0023(18) 0.0077(17) -0.0034(18)
C7 0.045(3) 0.059(3) 0.046(3) 0.001(3) 0.030(3) 0.001(3)
C8 0.049(3) 0.061(4) 0.029(2) 0.002(2) 0.020(2) -0.002(3)
C9 0.030(2) 0.043(3) 0.026(2) -0.0028(19) 0.0066(18) -0.007(2)
C10 0.040(3) 0.059(3) 0.031(2) 0.013(2) 0.010(2) 0.003(2)
C11 0.023(2) 0.049(3) 0.028(2) 0.001(2) 0.0072(17) -0.0013(19)
C12 0.028(2) 0.054(3) 0.033(2) 0.008(2) 0.0062(19) 0.000(2)
C13 0.027(2) 0.075(4) 0.028(2) 0.004(2) 0.0029(19) -0.007(2)
C14 0.031(2) 0.067(4) 0.029(2) -0.008(2) 0.007(2) -0.010(2)
C15 0.030(2) 0.056(3) 0.030(2) -0.009(2) 0.0141(19) -0.009(2)
C16 0.0221(19) 0.047(3) 0.024(2) -0.0026(19) 0.0077(16) -0.0019(18)
C17 0.036(3) 0.050(3) 0.039(3) -0.012(2) 0.019(2) -0.008(2)
C18 0.038(2) 0.039(3) 0.041(3) -0.004(2) 0.021(2) 0.000(2)
C19 0.028(2) 0.041(3) 0.034(2) 0.0015(19) 0.0178(19) 0.0044(19)
C20 0.040(3) 0.049(3) 0.031(2) 0.007(2) 0.004(2) 0.003(2)

loop_
_atom_type_symbol
_atom_type_description
_atom_type_scat_dispersion_real
_atom_type_scat_dispersion_imag
_atom_type_scat_source
C C 0.0181 0.0091 'International Tables Vol C Tables 4.2.6.8 and 6.1.1.4'
H H 0.0000 0.0000 'International Tables Vol C Tables 4.2.6.8 and 6.1.1.4'
N N 0.0311 0.0180 'International Tables Vol C Tables 4.2.6.8 and 6.1.1.4'
O O 0.0492 0.0322 'International Tables Vol C Tables 4.2.6.8 and 6.1.1.4'
F F 0.0727 0.0534 'International Tables Vol C Tables 4.2.6.8 and 6.1.1.4'
Sn Sn 0.0259 5.4591 'International Tables Vol C Tables 4.2.6.8 and 6.1.1.4'
Cl Cl 0.3639 0.7018 'International Tables Vol C Tables 4.2.6.8 and 6.1.1.4'

loop_
_geom_angle_atom_site_label_1
_geom_angle_atom_site_label_2
_geom_angle_atom_site_label_3
_geom_angle
_geom_angle_site_symmetry_1
_geom_angle_site_symmetry_3
_geom_angle_publ_flag
F2 Sn1 O2 95.0(6) . . ?
F2 Sn1 O1 91.7(6) . . ?
O2 Sn1 O1 170.90(13) . . ?
F2 Sn1 F1 98.0(6) . . ?
O2 Sn1 F1 88.93(12) . . ?
O1 Sn1 F1 96.15(13) . . ?
F2 Sn1 N2 87.1(6) . . ?
O2 Sn1 N2 78.51(14) . . ?
O1 Sn1 N2 95.81(14) . . ?
F1 Sn1 N2 166.86(12) . . ?
F2 Sn1 N1 168.9(6) . . ?
O2 Sn1 N1 94.76(13) . . ?
O1 Sn1 N1 77.98(13) . . ?
F1 Sn1 N1 87.47(12) . . ?
N2 Sn1 N1 89.72(13) . . ?
O2 Sn1 Cl1 97.98(13) . . ?
O1 Sn1 Cl1 89.35(12) . . ?
F1 Sn1 Cl1 92.59(12) . . ?
N2 Sn1 Cl1 92.97(13) . . ?
N1 Sn1 Cl1 167.25(13) . . ?
C1 O1 Sn1 116.9(3) . . ?
C11 O2 Sn1 115.5(3) . . ?
C9 N1 C6 120.0(4) . . ?
C9 N1 Sn1 132.0(3) . . ?
C6 N1 Sn1 108.0(3) . . ?
C19 N2 C16 120.2(4) . . ?
C19 N2 Sn1 131.5(3) . . ?
C16 N2 Sn1 108.3(3) . . ?
O1 C1 C2 121.8(4) . . ?
O1 C1 C6 119.0(4) . . ?
C2 C1 C6 119.2(4) . . ?
C1 C2 C3 120.6(5) . . ?
C1 C2 H2 119.7 . . ?
C3 C2 H2 119.7 . . ?
C4 C3 C2 121.1(5) . . ?
C4 C3 H3 119.5 . . ?
C2 C3 H3 119.5 . . ?
C3 C4 C5 120.3(5) . . ?
C3 C4 H4 119.9 . . ?
C5 C4 H4 119.9 . . ?
C6 C5 C7 117.0(5) . . ?
C6 C5 C4 118.9(5) . . ?
C7 C5 C4 124.1(5) . . ?
N1 C6 C5 122.5(4) . . ?
N1 C6 C1 117.5(4) . . ?
C5 C6 C1 120.0(4) . . ?
C8 C7 C5 119.1(5) . . ?
C8 C7 H7 120.5 . . ?
C5 C7 H7 120.5 . . ?
C7 C8 C9 121.7(5) . . ?
C7 C8 H8 119.1 . . ?
C9 C8 H8 119.1 . . ?
N1 C9 C8 119.5(4) . . ?
N1 C9 C10 121.6(4) . . ?
C8 C9 C10 118.9(4) . . ?
C9 C10 H10A 109.5 . . ?
C9 C10 H10B 109.5 . . ?
H10A C10 H10B 109.5 . . ?
C9 C10 H10C 109.5 . . ?
H10A C10 H10C 109.5 . . ?
H10B C10 H10C 109.5 . . ?
O2 C11 C12 121.8(5) . . ?
O2 C11 C16 119.4(4) . . ?
C12 C11 C16 118.8(5) . . ?
C11 C12 C13 120.4(5) . . ?
C11 C12 H12 119.8 . . ?
C13 C12 H12 119.8 . . ?
C14 C13 C12 121.4(5) . . ?
C14 C13 H13 119.3 . . ?
C12 C13 H13 119.3 . . ?
C13 C14 C15 120.0(5) . . ?
C13 C14 H14 120.0 . . ?
C15 C14 H14 120.0 . . ?
C17 C15 C14 125.0(5) . . ?
C17 C15 C16 116.8(5) . . ?
C14 C15 C16 118.1(5) . . ?
N2 C16 C11 117.0(4) . . ?
N2 C16 C15 121.7(5) . . ?
C11 C16 C15 121.2(4) . . ?
C18 C17 C15 120.6(5) . . ?
C18 C17 H17 119.7 . . ?
C15 C17 H17 119.7 . . ?
C17 C18 C19 120.4(5) . . ?
C17 C18 H18 119.8 . . ?
C19 C18 H18 119.8 . . ?
N2 C19 C18 120.2(4) . . ?
N2 C19 C20 120.1(4) . . ?
C18 C19 C20 119.7(5) . . ?
C19 C20 H20A 109.5 . . ?
C19 C20 H20B 109.5 . . ?
H20A C20 H20B 109.5 . . ?
C19 C20 H20C 109.5 . . ?
H20A C20 H20C 109.5 . . ?
H20B C20 H20C 109.5 . . ?

loop_
_geom_bond_atom_site_label_1
_geom_bond_atom_site_label_2
_geom_bond_distance
_geom_bond_site_symmetry_2
_geom_bond_publ_flag
Sn1 F2 2.012(16) . ?
Sn1 O2 2.017(3) . ?
Sn1 O1 2.018(3) . ?
Sn1 F1 2.023(3) . ?
Sn1 N2 2.244(4) . ?
Sn1 N1 2.280(3) . ?
Sn1 Cl1 2.383(3) . ?
O1 C1 1.339(5) . ?
O2 C11 1.352(6) . ?
N1 C9 1.329(6) . ?
N1 C6 1.373(6) . ?
N2 C19 1.331(6) . ?
N2 C16 1.381(6) . ?
C1 C2 1.371(7) . ?
C1 C6 1.428(6) . ?
C2 C3 1.409(7) . ?
C2 H2 0.9500 . ?
C3 C4 1.356(8) . ?
C3 H3 0.9500 . ?
C4 C5 1.420(7) . ?
C4 H4 0.9500 . ?
C5 C6 1.406(6) . ?
C5 C7 1.411(7) . ?
C7 C8 1.366(8) . ?
C7 H7 0.9500 . ?
C8 C9 1.415(7) . ?
C8 H8 0.9500 . ?
C9 C10 1.485(7) . ?
C10 H10A 0.9800 . ?
C10 H10B 0.9800 . ?
C10 H10C 0.9800 . ?
C11 C12 1.378(6) . ?
C11 C16 1.411(7) . ?
C12 C13 1.406(8) . ?
C12 H12 0.9500 . ?
C13 C14 1.371(8) . ?
C13 H13 0.9500 . ?
C14 C15 1.413(7) . ?
C14 H14 0.9500 . ?
C15 C17 1.400(8) . ?
C15 C16 1.417(7) . ?
C17 C18 1.370(7) . ?
C17 H17 0.9500 . ?
C18 C19 1.412(7) . ?
C18 H18 0.9500 . ?
C19 C20 1.502(6) . ?
C20 H20A 0.9800 . ?
C20 H20B 0.9800 . ?
C20 H20C 0.9800 . ?

loop_
_geom_torsion_atom_site_label_1
_geom_torsion_atom_site_label_2
_geom_torsion_atom_site_label_3
_geom_torsion_atom_site_label_4
_geom_torsion
_geom_torsion_site_symmetry_1
_geom_torsion_site_symmetry_2
_geom_torsion_site_symmetry_3
_geom_torsion_site_symmetry_4
_geom_torsion_publ_flag
Sn1 O1 C1 C2 172.7(4) . . . . ?
Sn1 O1 C1 C6 -7.9(6) . . . . ?
O1 C1 C2 C3 178.6(5) . . . . ?
C6 C1 C2 C3 -0.8(8) . . . . ?
C1 C2 C3 C4 -0.4(10) . . . . ?
C2 C3 C4 C5 -0.1(9) . . . . ?
C3 C4 C5 C6 1.7(8) . . . . ?
C3 C4 C5 C7 -176.6(6) . . . . ?
C9 N1 C6 C5 4.9(7) . . . . ?
Sn1 N1 C6 C5 -177.1(4) . . . . ?
C9 N1 C6 C1 -173.8(4) . . . . ?
Sn1 N1 C6 C1 4.1(5) . . . . ?
C7 C5 C6 N1 -3.2(7) . . . . ?
C4 C5 C6 N1 178.4(5) . . . . ?
C7 C5 C6 C1 175.5(5) . . . . ?
C4 C5 C6 C1 -2.9(7) . . . . ?
O1 C1 C6 N1 1.8(7) . . . . ?
C2 C1 C6 N1 -178.7(5) . . . . ?
O1 C1 C6 C5 -177.0(4) . . . . ?
C2 C1 C6 C5 2.4(7) . . . . ?
C6 C5 C7 C8 0.1(8) . . . . ?
C4 C5 C7 C8 178.5(6) . . . . ?
C5 C7 C8 C9 1.2(9) . . . . ?
C6 N1 C9 C8 -3.4(7) . . . . ?
Sn1 N1 C9 C8 179.2(4) . . . . ?
C6 N1 C9 C10 175.4(5) . . . . ?
Sn1 N1 C9 C10 -2.0(7) . . . . ?
C7 C8 C9 N1 0.4(8) . . . . ?
C7 C8 C9 C10 -178.4(5) . . . . ?
Sn1 O2 C11 C12 171.7(3) . . . . ?
Sn1 O2 C11 C16 -8.9(5) . . . . ?
O2 C11 C12 C13 179.2(4) . . . . ?
C16 C11 C12 C13 -0.2(7) . . . . ?
C11 C12 C13 C14 -0.3(8) . . . . ?
C12 C13 C14 C15 -0.8(8) . . . . ?
C13 C14 C15 C17 -174.7(5) . . . . ?
C13 C14 C15 C16 2.5(7) . . . . ?
C19 N2 C16 C11 -171.9(4) . . . . ?
Sn1 N2 C16 C11 8.1(5) . . . . ?
C19 N2 C16 C15 5.3(6) . . . . ?
Sn1 N2 C16 C15 -174.8(3) . . . . ?
O2 C11 C16 N2 -0.4(6) . . . . ?
C12 C11 C16 N2 179.1(4) . . . . ?
O2 C11 C16 C15 -177.5(4) . . . . ?
C12 C11 C16 C15 1.9(7) . . . . ?
C17 C15 C16 N2 -2.7(6) . . . . ?
C14 C15 C16 N2 179.9(4) . . . . ?
C17 C15 C16 C11 174.3(4) . . . . ?
C14 C15 C16 C11 -3.0(6) . . . . ?
C14 C15 C17 C18 176.2(4) . . . . ?
C16 C15 C17 C18 -1.0(7) . . . . ?
C15 C17 C18 C19 2.2(7) . . . . ?
C16 N2 C19 C18 -4.0(6) . . . . ?
Sn1 N2 C19 C18 176.0(3) . . . . ?
C16 N2 C19 C20 174.6(4) . . . . ?
Sn1 N2 C19 C20 -5.3(6) . . . . ?
C17 C18 C19 N2 0.3(7) . . . . ?
C17 C18 C19 C20 -178.3(4) . . . . ?
